data_7234914
loop_
_publ_author_name
'Maciej Wojtas'
'Anna Gagor'
'Andrei L. Kholkin'

_publ_section_title
;
 Strong piezoelectricity in [H-beta-(2-pyridyl)-Ala-OH][BF4] and
 [H-beta-(2-pyridyl)-Ala-OH][ClO4] - new amino acid based hybrid crystals
;
_journal_name_full 'Journal of Materials Chemistry C'
_journal_page_first 7622
_journal_page_last 7631
_journal_paper_doi 10.1039/C6TC02206E
_journal_volume 4
_journal_year 2016
_chemical_absolute_configuration unk
_chemical_formula_sum 'C8 H11 B F4 N2 O2'
_chemical_formula_weight 254.00
_space_group_crystal_system triclinic
_space_group_IT_number 1
_space_group_name_Hall 'P 1'
_space_group_name_H-M_alt 'P 1'
_atom_sites_solution_hydrogens mixed
_cell_angle_alpha 87.637(4)
_cell_angle_beta 80.166(3)
_cell_angle_gamma 89.255(3)
_cell_formula_units_Z 2
_cell_length_a 5.0586(2)
_cell_length_b 9.4971(4)
_cell_length_c 11.2012(5)
_cell_measurement_reflns_used 2435
_cell_measurement_temperature 298(2)
_cell_measurement_theta_max 26.0240
_cell_measurement_theta_min 2.7650
_cell_volume 529.76(4)
_computing_cell_refinement
;
CrysAlisPro, Agilent Technologies,
Version 1.171.37.35h (release 09-02-2015 CrysAlis171 .NET)
(compiled Feb  9 2015,16:26:32)
;
_computing_data_collection
;
CrysAlisPro, Agilent Technologies,
Version 1.171.37.35h (release 09-02-2015 CrysAlis171 .NET)
(compiled Feb  9 2015,16:26:32)
;
_computing_data_reduction
;
CrysAlisPro, Agilent Technologies,
Version 1.171.37.35h (release 09-02-2015 CrysAlis171 .NET)
(compiled Feb  9 2015,16:26:32)
;
_computing_structure_refinement 'SHELXL-2014/7 (Sheldrick, 2014)'
_diffrn_ambient_temperature 298(2)
_diffrn_detector 'CCD plate'
_diffrn_detector_type 'Sapphire1, long nozzle'
_diffrn_measured_fraction_theta_full 1.000
_diffrn_measured_fraction_theta_max 1.000
_diffrn_measurement_device 'four-circle diffractometer'
_diffrn_measurement_device_type 'Xcalibur, Sapphire1, long nozzle'
_diffrn_radiation_monochromator graphite
_diffrn_radiation_probe x-ray
_diffrn_radiation_type 'Mo K\a'
_diffrn_radiation_wavelength 0.71073
_diffrn_reflns_av_R_equivalents 0.0184
_diffrn_reflns_av_unetI/netI 0.0362
_diffrn_reflns_Laue_measured_fraction_full 1.000
_diffrn_reflns_Laue_measured_fraction_max 1.000
_diffrn_reflns_limit_h_max 6
_diffrn_reflns_limit_h_min -6
_diffrn_reflns_limit_k_max 11
_diffrn_reflns_limit_k_min -11
_diffrn_reflns_limit_l_max 13
_diffrn_reflns_limit_l_min -13
_diffrn_reflns_number 5256
_diffrn_reflns_point_group_measured_fraction_max 0.867
_diffrn_reflns_theta_full 25.681
_diffrn_reflns_theta_max 25.681
_diffrn_reflns_theta_min 2.146
_diffrn_source 'Enhance (Mo) X-ray Source'
_exptl_absorpt_coefficient_mu 0.157
_exptl_absorpt_correction_T_max 1.00000
_exptl_absorpt_correction_T_min 0.98870
_exptl_absorpt_correction_type multi-scan
_exptl_absorpt_process_details
;
CrysAlisPro, Agilent Technologies,
Version 1.171.37.35h (release 09-02-2015 CrysAlis171 .NET)
(compiled Feb  9 2015,16:26:32)
Empirical absorption correction using spherical harmonics,
 implemented in SCALE3 ABSPACK scaling algorithm.
;
_exptl_crystal_colour colorless
_exptl_crystal_density_diffrn 1.592
_exptl_crystal_description prism
_exptl_crystal_F_000 260
_exptl_crystal_size_max 0.25
_exptl_crystal_size_mid 0.21
_exptl_crystal_size_min 0.15
_refine_diff_density_max 0.308
_refine_diff_density_min -0.270
_refine_diff_density_rms 0.044
_refine_ls_abs_structure_details
;
 Flack x determined using 1079 quotients [(I+)-(I-)]/[(I+)+(I-)]
 (Parsons, Flack and Wagner, Acta Cryst. B69 (2013) 249-259).
;
_refine_ls_abs_structure_Flack 0.1(4)
_refine_ls_extinction_expression Fc^*^=kFc[1+0.001xFc^2^\l^3^/sin(2\q)]^-1/4^
_refine_ls_extinction_method 'SHELXL-2014/7 (Sheldrick 2014'
_refine_ls_goodness_of_fit_ref 1.137
_refine_ls_hydrogen_treatment mixed
_refine_ls_matrix_type full
_refine_ls_number_parameters 354
_refine_ls_number_reflns 3472
_refine_ls_number_restraints 9
_refine_ls_restrained_S_all 1.151
_refine_ls_R_factor_all 0.0599
_refine_ls_R_factor_gt 0.0492
_refine_ls_shift/su_max 0.017
_refine_ls_shift/su_mean 0.004
_refine_ls_structure_factor_coef Fsqd
_refine_ls_weighting_details 'w=1/[\s^2^(Fo^2^)+(0.0470P)^2^+0.1700P] where P=(Fo^2^+2Fc^2^)/3'
_refine_ls_weighting_scheme calc
_refine_ls_wR_factor_gt 0.1102
_refine_ls_wR_factor_ref 0.1192
_reflns_Friedel_coverage 0.734
_reflns_Friedel_fraction_full 0.734
_reflns_Friedel_fraction_max 0.734
_reflns_number_gt 3004
_reflns_number_total 3472
_reflns_threshold_expression 'I > 2\s(I)'
_cod_data_source_file J-Mater-Chem-C-2016-4-7622.cif
_cod_data_source_block rt
_cod_database_code 7234914
_shelx_space_group_comment
;
The symmetry employed for this shelxl refinement is uniquely defined
by the following loop, which should always be used as a source of
symmetry information in preference to the above space-group names.
They are only intended as comments.
;

loop_
_space_group_symop_operation_xyz
'x, y, z'

loop_
_atom_site_label
_atom_site_type_symbol
_atom_site_fract_x
_atom_site_fract_y
_atom_site_fract_z
_atom_site_U_iso_or_equiv
_atom_site_adp_type
_atom_site_occupancy
_atom_site_site_symmetry_order
_atom_site_calc_flag
_atom_site_refinement_flags_posn
_atom_site_refinement_flags_adp
_atom_site_refinement_flags_occupancy
_atom_site_disorder_assembly
_atom_site_disorder_group
N28 N -0.1203(4) 0.1278(2) 0.7268(2) 0.0416(6) Uani 1 1 d . . . . .
H28 H -0.0215 0.1862 0.6786 0.050 Uiso 1 1 calc R U . . .
N27 N 1.1105(4) 0.5508(2) 0.1824(2) 0.0438(7) Uani 1 1 d . . . . .
H27 H 1.0467 0.6352 0.1847 0.053 Uiso 1 1 calc R U . . .
C26 C 1.0870(5) 0.3166(3) 0.2534(2) 0.0410(7) Uani 1 1 d . . . . .
H26 H 1.0025 0.2446 0.3040 0.049 Uiso 1 1 calc R U . . .
C25 C 1.3173(6) 0.2885(3) 0.1719(3) 0.0524(9) Uani 1 1 d . . . . .
H25 H 1.3877 0.1975 0.1682 0.063 Uiso 1 1 calc R U . . .
C21 C 0.9839(4) 0.4502(2) 0.2595(2) 0.0315(6) Uani 1 1 d . . . . .
C20 C 0.7350(4) 0.4892(3) 0.3462(2) 0.0332(6) Uani 1 1 d . . . . .
H20A H 0.6039 0.4148 0.3497 0.040 Uiso 1 1 calc R U . . .
H20B H 0.6588 0.5747 0.3154 0.040 Uiso 1 1 calc R U . . .
C19 C 0.7866(4) 0.5127(2) 0.4752(2) 0.0244(6) Uani 1 1 d . . . . .
H19 H 0.910(4) 0.440(2) 0.500(2) 0.029 Uiso 1 1 d . U . . .
C18 C 0.9195(4) 0.6565(2) 0.4800(2) 0.0255(6) Uani 1 1 d . . . . .
O17 O 1.1651(3) 0.66102(16) 0.43659(15) 0.0338(5) Uani 1 1 d . . . . .
O16 O 0.7766(3) 0.75621(16) 0.52221(16) 0.0353(5) Uani 1 1 d . . . . .
N15 N 0.5263(3) 0.5082(2) 0.55893(18) 0.0301(5) Uani 1 1 d . . . . .
H15A H 0.5517 0.5277 0.6332 0.045 Uiso 1 1 calc R U . . .
H15B H 0.4561 0.4226 0.5603 0.045 Uiso 1 1 calc R U . . .
H15C H 0.4147 0.5715 0.5337 0.045 Uiso 1 1 calc R U . . .
N14 N 0.3925(4) -0.07751(19) 0.42440(19) 0.0321(5) Uani 1 1 d . . . . .
H14A H 0.4208 -0.0359 0.3507 0.048 Uiso 1 1 calc R U . . .
H14B H 0.3026 -0.1571 0.4228 0.048 Uiso 1 1 calc R U . . .
H14C H 0.5493 -0.0968 0.4475 0.048 Uiso 1 1 calc R U . . .
O13 O 0.6168(4) 0.16533(19) 0.4540(2) 0.0636(7) Uani 1 1 d . . . . .
O12 O 0.2606(3) 0.25447(17) 0.56996(18) 0.0509(6) Uani 1 1 d . . . . .
C11 C -0.2089(6) -0.1007(3) 0.8043(3) 0.0472(8) Uani 1 1 d . . . . .
H11 H -0.1664 -0.1962 0.8053 0.057 Uiso 1 1 calc R U . . .
C10 C -0.4272(6) -0.0517(4) 0.8828(3) 0.0573(10) Uani 1 1 d . . . . .
H10 H -0.5299 -0.1137 0.9378 0.069 Uiso 1 1 calc R U . . .
C9 C -0.4926(6) 0.0897(3) 0.8796(3) 0.0513(9) Uani 1 1 d . . . . .
H9 H -0.6425 0.1238 0.9304 0.062 Uiso 1 1 calc R U . . .
C8 C -0.3339(6) 0.1777(3) 0.8011(3) 0.0485(8) Uani 1 1 d . . . . .
H8 H -0.3735 0.2736 0.7986 0.058 Uiso 1 1 calc R U . . .
C6 C -0.0539(5) -0.0093(3) 0.7246(2) 0.0341(6) Uani 1 1 d . . . . .
C5 C 0.1870(5) -0.0561(2) 0.6374(2) 0.0327(6) Uani 1 1 d . . . . .
H5A H 0.1711 -0.1563 0.6268 0.039 Uiso 1 1 calc R U . . .
H5B H 0.3450 -0.0429 0.6740 0.039 Uiso 1 1 calc R U . . .
C23 C 1.3343(6) 0.5230(3) 0.1018(3) 0.0565(9) Uani 1 1 d . . . . .
H23 H 1.4141 0.5947 0.0494 0.068 Uiso 1 1 calc R U . . .
C24 C 1.4423(6) 0.3934(4) 0.0966(3) 0.0560(9) Uani 1 1 d . . . . .
H24 H 1.5992 0.3752 0.0428 0.067 Uiso 1 1 calc R U . . .
C4 C 0.2331(4) 0.0186(2) 0.5118(2) 0.0258(6) Uani 1 1 d . . . . .
H1 H 0.062(4) 0.046(2) 0.483(2) 0.029(6) Uiso 1 1 d . . . . .
C2 C 0.3859(5) 0.1574(2) 0.5102(2) 0.0342(7) Uani 1 1 d . . . . .
F4 F 0.0343(5) 0.9689(3) 0.2586(2) 0.1267(9) Uani 1 1 d D . . . .
B1 B -0.0846(7) 0.9278(4) 0.1684(3) 0.0528(10) Uani 1 1 d D . . . .
F1 F -0.1645(15) 1.0325(5) 0.1118(5) 0.205(2) Uani 0.5 1 d D . P A 1
F2 F 0.0846(13) 0.8444(5) 0.1000(5) 0.157(2) Uani 0.5 1 d D . P A 1
F1A F -0.3152(8) 1.0062(5) 0.1798(4) 0.1029(16) Uani 0.5 1 d D . P A 2
F2A F -0.2270(7) 0.8097(3) 0.2047(4) 0.1665(16) Uani 1 1 d D . . B 2
F3A F 0.0315(11) 0.9507(9) 0.0583(4) 0.163(3) Uani 0.5 1 d D . P A 2
F21 F 0.8989(4) 0.5655(2) 0.92085(17) 0.0836(7) Uani 1 1 d . . . . .
B2 B 1.0606(7) 0.5121(4) 0.8244(3) 0.0451(9) Uani 1 1 d . . . . .
F22 F 1.2494(8) 0.6193(4) 0.7849(4) 0.0909(16) Uani 0.5 1 d . . P . .
F22A F 1.2979(8) 0.5707(7) 0.8030(4) 0.124(2) Uani 0.5 1 d . . P . .
F23 F 0.9332(4) 0.5067(3) 0.72575(18) 0.0895(7) Uani 1 1 d . . . . .
F24 F 1.1946(8) 0.3925(4) 0.8370(4) 0.0803(13) Uani 0.5 1 d . . P . .
F24A F 1.0680(10) 0.3707(5) 0.8744(5) 0.1049(17) Uani 0.5 1 d . . P . .

loop_
_atom_site_aniso_label
_atom_site_aniso_U_11
_atom_site_aniso_U_22
_atom_site_aniso_U_33
_atom_site_aniso_U_23
_atom_site_aniso_U_13
_atom_site_aniso_U_12
N28 0.0429(12) 0.0316(11) 0.0470(13) -0.0058(10) 0.0034(10) -0.0044(9)
N27 0.0583(13) 0.0368(12) 0.0361(12) 0.0009(10) -0.0078(10) -0.0019(10)
C26 0.0541(15) 0.0272(12) 0.0393(14) -0.0008(11) -0.0017(12) 0.0020(12)
C25 0.0538(17) 0.0514(16) 0.0539(17) -0.0217(13) -0.0102(14) 0.0091(14)
C21 0.0360(12) 0.0310(12) 0.0282(12) -0.0047(10) -0.0063(10) -0.0081(10)
C20 0.0295(11) 0.0350(12) 0.0364(13) -0.0070(11) -0.0081(10) -0.0002(10)
C19 0.0215(10) 0.0204(10) 0.0312(12) -0.0020(9) -0.0042(9) -0.0013(9)
C18 0.0289(11) 0.0201(10) 0.0284(11) 0.0000(9) -0.0077(9) -0.0027(9)
O17 0.0212(7) 0.0314(8) 0.0467(10) -0.0037(8) 0.0009(7) -0.0052(7)
O16 0.0339(8) 0.0236(8) 0.0492(10) -0.0074(7) -0.0083(7) 0.0006(7)
N15 0.0276(9) 0.0242(9) 0.0378(11) -0.0012(8) -0.0031(8) -0.0069(8)
N14 0.0308(10) 0.0229(9) 0.0418(11) -0.0034(8) -0.0031(9) -0.0030(8)
O13 0.0430(11) 0.0349(10) 0.1039(17) -0.0140(11) 0.0169(12) -0.0154(9)
O12 0.0510(11) 0.0262(8) 0.0708(13) -0.0140(9) 0.0072(10) -0.0118(8)
C11 0.0576(16) 0.0349(14) 0.0458(16) 0.0097(12) -0.0023(14) -0.0026(13)
C10 0.0518(17) 0.078(2) 0.0358(16) 0.0108(15) 0.0085(14) -0.0017(16)
C9 0.0539(17) 0.0639(18) 0.0328(14) -0.0109(13) 0.0045(13) 0.0018(15)
C8 0.0513(16) 0.0457(15) 0.0466(16) -0.0141(13) 0.0001(13) 0.0038(13)
C6 0.0366(12) 0.0371(13) 0.0306(12) -0.0028(10) -0.0107(10) -0.0016(11)
C5 0.0358(12) 0.0250(11) 0.0374(13) -0.0016(10) -0.0062(10) -0.0021(10)
C23 0.0623(18) 0.0705(19) 0.0318(15) 0.0012(14) 0.0067(14) -0.0220(15)
C24 0.0416(15) 0.085(2) 0.0402(16) -0.0185(15) -0.0003(13) 0.0007(15)
C4 0.0218(10) 0.0226(10) 0.0323(12) -0.0040(9) -0.0019(9) -0.0022(9)
C2 0.0339(12) 0.0243(11) 0.0427(14) -0.0027(11) -0.0010(11) -0.0054(10)
F4 0.1629(19) 0.119(2) 0.1230(16) -0.0195(15) -0.0920(12) 0.0158(16)
B1 0.060(2) 0.0447(17) 0.051(2) -0.0023(16) -0.0019(17) -0.0063(16)
F1 0.414(6) 0.066(3) 0.195(3) 0.006(3) -0.226(3) 0.041(4)
F2 0.201(5) 0.088(3) 0.138(4) -0.031(3) 0.098(3) 0.030(3)
F1A 0.078(2) 0.140(3) 0.080(3) 0.023(3) 0.005(2) 0.059(2)
F2A 0.173(3) 0.102(2) 0.207(4) 0.004(2) 0.017(3) -0.0422(19)
F3A 0.103(3) 0.324(8) 0.048(3) 0.031(4) 0.018(2) -0.078(4)
F21 0.0811(13) 0.1084(15) 0.0523(11) -0.0146(11) 0.0165(10) 0.0042(12)
B2 0.0459(16) 0.0503(17) 0.0395(17) -0.0080(14) -0.0078(14) 0.0053(14)
F22 0.083(3) 0.070(2) 0.103(3) -0.014(2) 0.040(2) -0.028(2)
F22A 0.060(2) 0.245(6) 0.064(3) -0.045(3) 0.009(2) -0.055(3)
F23 0.0909(12) 0.1275(17) 0.0590(10) -0.0092(11) -0.0380(9) 0.0155(12)
F24 0.088(2) 0.051(2) 0.113(3) -0.010(2) -0.048(2) 0.0278(18)
F24A 0.137(3) 0.060(2) 0.133(4) -0.008(3) -0.066(3) 0.014(2)

loop_
_atom_type_symbol
_atom_type_description
_atom_type_scat_dispersion_real
_atom_type_scat_dispersion_imag
_atom_type_scat_source
C C 0.0033 0.0016 'International Tables Vol C Tables 4.2.6.8 and 6.1.1.4'
H H 0.0000 0.0000 'International Tables Vol C Tables 4.2.6.8 and 6.1.1.4'
B B 0.0013 0.0007 'International Tables Vol C Tables 4.2.6.8 and 6.1.1.4'
N N 0.0061 0.0033 'International Tables Vol C Tables 4.2.6.8 and 6.1.1.4'
O O 0.0106 0.0060 'International Tables Vol C Tables 4.2.6.8 and 6.1.1.4'
F F 0.0171 0.0103 'International Tables Vol C Tables 4.2.6.8 and 6.1.1.4'

loop_
_geom_angle_atom_site_label_1
_geom_angle_atom_site_label_2
_geom_angle_atom_site_label_3
_geom_angle
_geom_angle_site_symmetry_1
_geom_angle_site_symmetry_3
C8 N28 C6 122.8(2) . .
C8 N28 H28 118.6 . .
C6 N28 H28 118.6 . .
C21 N27 C23 122.2(2) . .
C21 N27 H27 118.9 . .
C23 N27 H27 118.9 . .
C21 C26 C25 119.9(2) . .
C21 C26 H26 120.0 . .
C25 C26 H26 120.0 . .
C24 C25 C26 120.5(3) . .
C24 C25 H25 119.8 . .
C26 C25 H25 119.8 . .
N27 C21 C26 118.0(2) . .
N27 C21 C20 119.0(2) . .
C26 C21 C20 123.0(2) . .
C21 C20 C19 113.38(19) . .
C21 C20 H20A 108.9 . .
C19 C20 H20A 108.9 . .
C21 C20 H20B 108.9 . .
C19 C20 H20B 108.9 . .
H20A C20 H20B 107.7 . .
N15 C19 C20 108.46(17) . .
N15 C19 C18 109.75(17) . .
C20 C19 C18 110.17(18) . .
N15 C19 H19 110.4(12) . .
C20 C19 H19 110.7(13) . .
C18 C19 H19 107.3(13) . .
O17 C18 O16 126.6(2) . .
O17 C18 C19 115.11(18) . .
O16 C18 C19 118.26(18) . .
C19 N15 H15A 109.5 . .
C19 N15 H15B 109.5 . .
H15A N15 H15B 109.5 . .
C19 N15 H15C 109.5 . .
H15A N15 H15C 109.5 . .
H15B N15 H15C 109.5 . .
C4 N14 H14A 109.5 . .
C4 N14 H14B 109.5 . .
H14A N14 H14B 109.5 . .
C4 N14 H14C 109.5 . .
H14A N14 H14C 109.5 . .
H14B N14 H14C 109.5 . .
C6 C11 C10 120.3(3) . .
C6 C11 H11 119.8 . .
C10 C11 H11 119.8 . .
C11 C10 C9 119.7(3) . .
C11 C10 H10 120.1 . .
C9 C10 H10 120.1 . .
C8 C9 C10 118.6(3) . .
C8 C9 H9 120.7 . .
C10 C9 H9 120.7 . .
N28 C8 C9 120.5(3) . .
N28 C8 H8 119.7 . .
C9 C8 H8 119.7 . .
C11 C6 N28 117.9(2) . .
C11 C6 C5 122.8(2) . .
N28 C6 C5 119.2(2) . .
C6 C5 C4 116.3(2) . .
C6 C5 H5A 108.2 . .
C4 C5 H5A 108.2 . .
C6 C5 H5B 108.2 . .
C4 C5 H5B 108.2 . .
H5A C5 H5B 107.4 . .
C24 C23 N27 120.7(3) . .
C24 C23 H23 119.6 . .
N27 C23 H23 119.6 . .
C23 C24 C25 118.7(3) . .
C23 C24 H24 120.6 . .
C25 C24 H24 120.6 . .
N14 C4 C2 108.89(17) . .
N14 C4 C5 108.19(17) . .
C2 C4 C5 112.2(2) . .
N14 C4 H1 109.8(13) . .
C2 C4 H1 104.6(13) . .
C5 C4 H1 113.0(12) . .
O13 C2 O12 125.4(2) . .
O13 C2 C4 118.9(2) . .
O12 C2 C4 115.62(19) . .
F4 B1 F1 110.8(4) . .
F4 B1 F3A 119.4(4) . .
F4 B1 F2A 109.3(3) . .
F3A B1 F2A 122.2(5) . .
F4 B1 F1A 103.9(3) . .
F3A B1 F1A 105.1(4) . .
F2A B1 F1A 90.7(3) . .
F4 B1 F2 108.0(4) . .
F1 B1 F2 114.2(5) . .
F22A B2 F21 112.6(4) . .
F22A B2 F24 85.1(4) . .
F21 B2 F24 120.2(3) . .
F22A B2 F23 115.3(3) . .
F21 B2 F23 111.7(3) . .
F24 B2 F23 109.7(3) . .
F21 B2 F22 104.4(3) . .
F24 B2 F22 107.9(3) . .
F23 B2 F22 100.9(3) . .
F22A B2 F24A 112.4(4) . .
F21 B2 F24A 96.2(3) . .
F23 B2 F24A 106.8(3) . .
F22 B2 F24A 136.1(4) . .
F22A F22 B2 68.3(7) . .
F22 F22A B2 88.1(7) . .
F22 F22A F24 134.2(8) . .
F24A F24 B2 82.9(5) . .
F24A F24 F22A 125.0(6) . .

loop_
_geom_bond_atom_site_label_1
_geom_bond_atom_site_label_2
_geom_bond_distance
_geom_bond_site_symmetry_2
N28 C8 1.341(3) .
N28 C6 1.340(3) .
N28 H28 0.8600 .
N27 C21 1.351(3) .
N27 C23 1.352(3) .
N27 H27 0.8600 .
C26 C21 1.365(3) .
C26 C25 1.382(4) .
C26 H26 0.9300 .
C25 C24 1.367(4) .
C25 H25 0.9300 .
C21 C20 1.506(3) .
C20 C19 1.537(3) .
C20 H20A 0.9700 .
C20 H20B 0.9700 .
C19 N15 1.480(3) .
C19 C18 1.537(3) .
C19 H19 0.99(2) .
C18 O17 1.255(2) .
C18 O16 1.243(3) .
N15 H15A 0.8900 .
N15 H15B 0.8900 .
N15 H15C 0.8900 .
N14 C4 1.493(3) .
N14 H14A 0.8900 .
N14 H14B 0.8900 .
N14 H14C 0.8900 .
O13 C2 1.230(3) .
O12 C2 1.261(3) .
C11 C6 1.371(4) .
C11 C10 1.378(4) .
C11 H11 0.9300 .
C10 C9 1.379(5) .
C10 H10 0.9300 .
C9 C8 1.354(4) .
C9 H9 0.9300 .
C8 H8 0.9300 .
C6 C5 1.500(3) .
C5 C4 1.532(3) .
C5 H5A 0.9700 .
C5 H5B 0.9700 .
C23 C24 1.339(5) .
C23 H23 0.9300 .
C24 H24 0.9300 .
C4 C2 1.535(3) .
C4 H1 1.00(2) .
F4 B1 1.334(5) .
B1 F1 1.257(6) .
B1 F3A 1.283(6) .
B1 F2A 1.352(5) .
B1 F1A 1.366(5) .
B1 F2 1.325(6) .
F21 B2 1.351(4) .
B2 F22A 1.310(6) .
B2 F24 1.330(5) .
B2 F23 1.374(4) .
B2 F22 1.410(5) .
B2 F24A 1.436(6) .
F22 F22A 0.566(8) .
F22A F24 1.785(7) .
F24 F24A 0.730(6) .

loop_
_geom_hbond_atom_site_label_D
_geom_hbond_atom_site_label_H
_geom_hbond_atom_site_label_A
_geom_hbond_distance_DH
_geom_hbond_distance_HA
_geom_hbond_distance_DA
_geom_hbond_angle_DHA
_geom_hbond_site_symmetry_A
N28 H28 O12 0.86 1.82 2.641(3) 159.8 .
N27 H27 F2 0.86 2.16 2.910(6) 145.0 1_655
N27 H27 F2A 0.86 2.14 2.970(4) 162.1 1_655
N15 H15A F22 0.89 2.28 2.908(5) 127.7 1_455
N15 H15A F22A 0.89 2.16 2.864(5) 135.9 1_455
N15 H15A F23 0.89 2.34 3.006(3) 131.2 .
N15 H15B O12 0.89 1.88 2.762(2) 171.9 .
N15 H15C O17 0.89 1.97 2.819(3) 160.0 1_455
N14 H14A F4 0.89 2.36 2.826(3) 112.7 1_545
N14 H14A F1A 0.89 2.16 2.965(5) 149.3 1_645
N14 H14B O17 0.89 1.86 2.739(2) 168.6 1_445
N14 H14C O16 0.89 2.04 2.824(3) 146.3 1_545
